data_7239196
loop_
_publ_author_name
'Jia, Hong-Li'
'Li, Guang-Hua'
'Ding, Hong'
'Gao, Zhong-Min'
'Zeng, Guang'
'Yu, Jie-Hui'
'Xu, Ji-Qing'

_publ_section_title
;
 New halo(pseudohalo)cadmates templated by protonatated
 N-heterocyclic/diamine molecules
;
_journal_issue 37
_journal_name_full 'RSC Advances'
_journal_page_first 16416
_journal_paper_doi 10.1039/c3ra43421d
_journal_volume 3
_journal_year 2013
_chemical_formula_sum 'C20 H26 Cd3 N12 O0 S8'
_chemical_formula_weight 1028.21
_space_group_IT_number 14
_space_group_name_Hall '-P 2yn'
_space_group_name_H-M_alt 'P 1 21/n 1'
_symmetry_cell_setting monoclinic
_symmetry_space_group_name_H-M 'P 1 21/n 1'
_atom_sites_solution_hydrogens geom
_atom_sites_solution_primary direct
_atom_sites_solution_secondary difmap
_audit_creation_method SHELXL-97
_cell_angle_alpha 90.00
_cell_angle_beta 99.067(4)
_cell_angle_gamma 90.00
_cell_formula_units_Z 2
_cell_length_a 9.7352(4)
_cell_length_b 12.2620(7)
_cell_length_c 14.6609(10)
_cell_measurement_temperature 293(2)
_cell_volume 1728.25(17)
_computing_cell_refinement process-auto
_computing_data_collection process-auto
_computing_data_reduction process-auto
_computing_structure_refinement 'SHELXL-97 (Sheldrick, 1997)'
_computing_structure_solution 'SHELXS-97 (Sheldrick, 1990)'
_diffrn_ambient_temperature 293(2)
_diffrn_detector_area_resol_mean 10.0
_diffrn_measured_fraction_theta_full 0.998
_diffrn_measured_fraction_theta_max 0.998
_diffrn_measurement_device_type 'Rigaku RAXIS-RAPID'
_diffrn_measurement_method omega-scan
_diffrn_radiation_monochromator graphite
_diffrn_radiation_source 'fine-focus sealed tube'
_diffrn_radiation_type MoK\a
_diffrn_radiation_wavelength 0.71073
_diffrn_reflns_av_R_equivalents 0.0286
_diffrn_reflns_av_sigmaI/netI 0.0204
_diffrn_reflns_limit_h_max 11
_diffrn_reflns_limit_h_min -11
_diffrn_reflns_limit_k_max 14
_diffrn_reflns_limit_k_min -14
_diffrn_reflns_limit_l_max 13
_diffrn_reflns_limit_l_min -17
_diffrn_reflns_number 9565
_diffrn_reflns_theta_full 25.08
_diffrn_reflns_theta_max 25.08
_diffrn_reflns_theta_min 2.18
_diffrn_standards_decay_% 0
_diffrn_standards_interval_count 0
_diffrn_standards_interval_time 0
_diffrn_standards_number 0
_exptl_absorpt_coefficient_mu 2.347
_exptl_absorpt_correction_T_max 0.791
_exptl_absorpt_correction_T_min 0.755
_exptl_absorpt_correction_type empirical
_exptl_absorpt_process_details process-auto
_exptl_crystal_colour colorless
_exptl_crystal_density_diffrn 1.976
_exptl_crystal_density_method 'not measured'
_exptl_crystal_description needle
_exptl_crystal_F_000 1004
_exptl_crystal_size_max 0.12
_exptl_crystal_size_mid 0.10
_exptl_crystal_size_min 0.10
_refine_diff_density_max 0.522
_refine_diff_density_min -0.852
_refine_diff_density_rms 0.133
_refine_ls_extinction_method none
_refine_ls_goodness_of_fit_ref 1.122
_refine_ls_hydrogen_treatment mixed
_refine_ls_matrix_type full
_refine_ls_number_parameters 200
_refine_ls_number_reflns 3072
_refine_ls_number_restraints 0
_refine_ls_restrained_S_all 1.122
_refine_ls_R_factor_all 0.0260
_refine_ls_R_factor_gt 0.0232
_refine_ls_shift/su_max 0.002
_refine_ls_shift/su_mean 0.000
_refine_ls_structure_factor_coef Fsqd
_refine_ls_weighting_details 'calc w=1/[\s^2^(Fo^2^)+(0.0350P)^2^+1.0153P] where P=(Fo^2^+2Fc^2^)/3'
_refine_ls_weighting_scheme calc
_refine_ls_wR_factor_gt 0.0590
_refine_ls_wR_factor_ref 0.0619
_reflns_number_gt 2832
_reflns_number_total 3072
_reflns_threshold_expression >2sigma(I)
_cod_data_source_file c3ra43421d.txt
_cod_data_source_block 4
_cod_original_sg_symbol_H-M P2(1)/n
_cod_database_code 7239196

loop_
_symmetry_equiv_pos_as_xyz
'x, y, z'
'-x+1/2, y+1/2, -z+1/2'
'-x, -y, -z'
'x-1/2, -y-1/2, z-1/2'

loop_
_atom_site_label
_atom_site_type_symbol
_atom_site_fract_x
_atom_site_fract_y
_atom_site_fract_z
_atom_site_U_iso_or_equiv
_atom_site_adp_type
_atom_site_occupancy
_atom_site_symmetry_multiplicity
_atom_site_calc_flag
_atom_site_refinement_flags
Cd1 Cd 0.366414(18) -0.367863(15) 0.866656(12) 0.02913(8) Uani 1 1 d .
S1 S 0.26014(7) 0.01379(5) 0.96963(5) 0.03280(16) Uani 1 1 d .
S2 S 0.56388(9) -0.29526(6) 0.57973(6) 0.0465(2) Uani 1 1 d .
S3 S 0.61415(9) -0.30471(7) 0.95689(7) 0.0512(2) Uani 1 1 d .
S4 S 0.60771(7) -0.60301(6) 0.66329(5) 0.03585(16) Uani 1 1 d .
N1 N 0.2827(3) -0.2023(2) 0.91187(17) 0.0386(5) Uani 1 1 d .
N2 N 0.4157(3) -0.2887(2) 0.72850(17) 0.0407(6) Uani 1 1 d .
N3 N 0.6863(3) -0.5150(2) 1.0206(2) 0.0493(7) Uani 1 1 d .
N4 N 0.4572(3) -0.5206(2) 0.7961(2) 0.0459(6) Uani 1 1 d .
N5 N 0.1282(2) -0.40341(17) 0.79608(14) 0.0269(4) Uani 1 1 d .
N6 N -0.1147(3) -0.4401(2) 0.71260(18) 0.0384(5) Uani 1 1 d .
C1 C 0.2721(3) -0.1140(2) 0.93606(17) 0.0281(5) Uani 1 1 d .
C2 C 0.4747(3) -0.2938(2) 0.66673(19) 0.0310(6) Uani 1 1 d .
C3 C 0.6571(3) -0.4280(3) 0.99498(19) 0.0372(6) Uani 1 1 d .
C4 C 0.5190(3) -0.5525(2) 0.74110(18) 0.0304(6) Uani 1 1 d .
C5 C 0.0921(3) -0.3267(2) 0.71786(19) 0.0346(6) Uani 1 1 d .
H5A H 0.1543 -0.3383 0.6732 0.041 Uiso 1 1 calc R
H5B H 0.1045 -0.2524 0.7403 0.041 Uiso 1 1 calc R
C6 C -0.0577(3) -0.3425(3) 0.6710(2) 0.0481(8) Uani 1 1 d .
H6A H -0.1125 -0.2786 0.6802 0.058 Uiso 1 1 calc R
H6B H -0.0608 -0.3532 0.6052 0.058 Uiso 1 1 calc R
C7 C 0.1173(3) -0.5164(2) 0.7606(2) 0.0350(6) Uani 1 1 d .
H7A H 0.1329 -0.5670 0.8120 0.042 Uiso 1 1 calc R
H7B H 0.1886 -0.5289 0.7224 0.042 Uiso 1 1 calc R
C8 C -0.0251(3) -0.5372(2) 0.7042(3) 0.0456(7) Uani 1 1 d .
H8A H -0.0164 -0.5492 0.6400 0.055 Uiso 1 1 calc R
H8B H -0.0665 -0.6017 0.7270 0.055 Uiso 1 1 calc R
C9 C 0.0259(3) -0.3897(3) 0.8602(2) 0.0390(6) Uani 1 1 d .
H9A H 0.0274 -0.3147 0.8815 0.047 Uiso 1 1 calc R
H9B H 0.0512 -0.4363 0.9136 0.047 Uiso 1 1 calc R
C10 C -0.1198(3) -0.4185(3) 0.8124(2) 0.0536(9) Uani 1 1 d .
H10A H -0.1532 -0.4827 0.8408 0.064 Uiso 1 1 calc R
H10B H -0.1831 -0.3587 0.8183 0.064 Uiso 1 1 calc R
H0 H -0.192(4) -0.450(3) 0.686(2) 0.047(10) Uiso 1 1 d .
Cd2 Cd 0.5000 -0.5000 0.5000 0.03663(10) Uani 1 2 d S

loop_
_atom_site_aniso_label
_atom_site_aniso_U_11
_atom_site_aniso_U_22
_atom_site_aniso_U_33
_atom_site_aniso_U_23
_atom_site_aniso_U_13
_atom_site_aniso_U_12
Cd1 0.03047(12) 0.02798(12) 0.02862(12) -0.00146(7) 0.00373(8) 0.00411(7)
S1 0.0357(3) 0.0286(3) 0.0353(4) -0.0042(3) 0.0094(3) 0.0020(3)
S2 0.0581(5) 0.0430(4) 0.0440(4) -0.0071(3) 0.0253(4) -0.0163(3)
S3 0.0441(4) 0.0396(4) 0.0643(5) 0.0024(4) -0.0089(4) -0.0016(3)
S4 0.0355(4) 0.0379(4) 0.0353(4) 0.0012(3) 0.0093(3) -0.0030(3)
N1 0.0407(13) 0.0338(13) 0.0432(14) -0.0061(11) 0.0123(11) 0.0057(10)
N2 0.0502(15) 0.0383(13) 0.0363(13) -0.0013(10) 0.0147(12) -0.0006(11)
N3 0.0423(15) 0.0587(18) 0.0460(16) 0.0191(13) 0.0044(12) 0.0078(12)
N4 0.0519(16) 0.0402(14) 0.0479(16) -0.0076(12) 0.0150(13) 0.0065(12)
N5 0.0283(11) 0.0251(10) 0.0273(11) -0.0026(9) 0.0039(9) 0.0020(8)
N6 0.0244(12) 0.0397(13) 0.0487(14) -0.0072(11) -0.0013(11) 0.0007(10)
C1 0.0258(12) 0.0340(15) 0.0249(12) 0.0019(11) 0.0056(10) 0.0032(10)
C2 0.0354(13) 0.0240(12) 0.0325(14) -0.0004(10) 0.0021(11) -0.0022(10)
C3 0.0282(13) 0.0526(19) 0.0302(13) 0.0050(13) 0.0023(11) 0.0040(12)
C4 0.0332(13) 0.0224(12) 0.0336(14) 0.0010(11) -0.0010(11) -0.0034(10)
C5 0.0356(14) 0.0332(14) 0.0330(14) -0.0007(11) -0.0005(11) 0.0007(11)
C6 0.0442(17) 0.0444(17) 0.0500(19) 0.0049(15) -0.0101(14) 0.0002(14)
C7 0.0327(14) 0.0280(14) 0.0422(16) -0.0083(11) -0.0003(12) 0.0035(11)
C8 0.0372(16) 0.0327(15) 0.063(2) -0.0146(14) -0.0056(14) 0.0032(12)
C9 0.0363(15) 0.0482(16) 0.0334(15) -0.0079(13) 0.0083(12) 0.0032(12)
C10 0.0336(16) 0.073(2) 0.057(2) -0.0161(18) 0.0161(14) -0.0054(15)
Cd2 0.03191(16) 0.04777(19) 0.03120(16) -0.00019(12) 0.00804(12) -0.01127(12)

loop_
_atom_type_symbol
_atom_type_description
_atom_type_scat_dispersion_real
_atom_type_scat_dispersion_imag
_atom_type_scat_source
C C 0.0033 0.0016 'International Tables Vol C Tables 4.2.6.8 and 6.1.1.4'
H H 0.0000 0.0000 'International Tables Vol C Tables 4.2.6.8 and 6.1.1.4'
N N 0.0061 0.0033 'International Tables Vol C Tables 4.2.6.8 and 6.1.1.4'
Cd Cd -0.8075 1.2024 'International Tables Vol C Tables 4.2.6.8 and 6.1.1.4'
S S 0.1246 0.1234 'International Tables Vol C Tables 4.2.6.8 and 6.1.1.4'

loop_
_geom_angle_atom_site_label_1
_geom_angle_atom_site_label_2
_geom_angle_atom_site_label_3
_geom_angle
_geom_angle_site_symmetry_1
_geom_angle_site_symmetry_3
N3 Cd1 N1 102.23(10) 3_647 .
N3 Cd1 N2 165.44(10) 3_647 .
N1 Cd1 N2 90.78(9) . .
N3 Cd1 N4 87.78(10) 3_647 .
N1 Cd1 N4 169.86(9) . .
N2 Cd1 N4 79.09(9) . .
N3 Cd1 N5 83.57(9) 3_647 .
N1 Cd1 N5 85.63(8) . .
N2 Cd1 N5 91.02(8) . .
N4 Cd1 N5 93.95(8) . .
N3 Cd1 S3 96.37(7) 3_647 .
N1 Cd1 S3 86.30(7) . .
N2 Cd1 S3 90.92(7) . .
N4 Cd1 S3 94.31(7) . .
N5 Cd1 S3 171.73(5) . .
C1 S1 Cd2 95.95(9) . 2_556
C2 S2 Cd2 102.90(9) . .
C3 S3 Cd1 93.62(10) . .
C4 S4 Cd2 104.96(9) . .
C1 N1 Cd1 164.6(2) . .
C2 N2 Cd1 148.1(2) . .
C3 N3 Cd1 137.6(3) . 3_647
C4 N4 Cd1 147.8(2) . .
C7 N5 C5 109.1(2) . .
C7 N5 C9 108.2(2) . .
C5 N5 C9 108.5(2) . .
C7 N5 Cd1 109.21(15) . .
C5 N5 Cd1 108.07(15) . .
C9 N5 Cd1 113.68(16) . .
C6 N6 C8 110.3(3) . .
C6 N6 C10 109.3(3) . .
C8 N6 C10 109.4(3) . .
N1 C1 S1 178.6(3) . .
N2 C2 S2 177.1(3) . .
N3 C3 S3 179.1(3) . .
N4 C4 S4 177.9(3) . .
N5 C5 C6 111.2(2) . .
N6 C6 C5 108.1(2) . .
N5 C7 C8 110.9(2) . .
N6 C8 C7 108.4(2) . .
N5 C9 C10 110.6(2) . .
N6 C10 C9 108.6(2) . .
S1 Cd2 S1 180.0 4_655 2_546
S1 Cd2 S4 82.76(2) 4_655 .
S1 Cd2 S4 97.24(2) 2_546 .
S1 Cd2 S4 97.24(2) 4_655 3_646
S1 Cd2 S4 82.76(2) 2_546 3_646
S4 Cd2 S4 180.0 . 3_646
S1 Cd2 S2 91.60(2) 4_655 3_646
S1 Cd2 S2 88.40(2) 2_546 3_646
S4 Cd2 S2 88.90(2) . 3_646
S4 Cd2 S2 91.10(2) 3_646 3_646
S1 Cd2 S2 88.40(2) 4_655 .
S1 Cd2 S2 91.60(2) 2_546 .
S4 Cd2 S2 91.10(2) . .
S4 Cd2 S2 88.90(2) 3_646 .
S2 Cd2 S2 180.00(4) 3_646 .

loop_
_geom_bond_atom_site_label_1
_geom_bond_atom_site_label_2
_geom_bond_distance
_geom_bond_site_symmetry_2
Cd1 N3 2.308(3) 3_647
Cd1 N1 2.323(2) .
Cd1 N2 2.362(2) .
Cd1 N4 2.377(3) .
Cd1 N5 2.426(2) .
Cd1 S3 2.6760(8) .
S1 C1 1.652(3) .
S1 Cd2 2.6450(7) 2_556
S2 C2 1.652(3) .
S2 Cd2 2.7976(8) .
S3 C3 1.643(3) .
S4 C4 1.656(3) .
S4 Cd2 2.7631(7) .
N1 C1 1.149(3) .
N2 C2 1.148(4) .
N3 C3 1.151(4) .
N3 Cd1 2.308(3) 3_647
N4 C4 1.148(4) .
N5 C7 1.478(3) .
N5 C5 1.482(3) .
N5 C9 1.482(3) .
N6 C6 1.489(4) .
N6 C8 1.492(4) .
N6 C10 1.495(4) .
C5 C6 1.523(4) .
C7 C8 1.520(4) .
C9 C10 1.522(4) .
Cd2 S1 2.6450(7) 4_655
Cd2 S1 2.6450(7) 2_546
Cd2 S4 2.7631(7) 3_646
Cd2 S2 2.7976(8) 3_646
